data_7155783
loop_
_publ_author_name
'Tayama, Eiji'
'Watanabe, Kazutoshi'
'Sotome, Sho'

_publ_section_title
;
 Structural and mechanistic studies of the base-induced Sommelet--Hauser
 rearrangement of N-\a-branched benzylic azetidine-2-carboxylic
 acid-derived ammonium salts
;
_journal_name_full 'Org. Biomol. Chem.'
_journal_paper_doi 10.1039/C7OB01391D
_journal_year 2017
_chemical_compound_source 'synthesis as described'
_chemical_formula_sum 'C42 H46 B N O2'
_chemical_formula_weight 607.60
_chemical_name_systematic 2e-BPh4
_space_group_IT_number 1
_symmetry_cell_setting triclinic
_symmetry_Int_Tables_number 1
_symmetry_space_group_name_Hall 'P 1'
_symmetry_space_group_name_H-M 'P 1'
_atom_sites_solution_hydrogens geom
_atom_sites_solution_primary 'direct - structure invariant direct methods'
_atom_sites_solution_secondary 'direct - structure invariant direct methods'
_audit_conform_dict_location ftp://ftp.iucr.org/pub/cif_core.dic
_audit_conform_dict_name cif_core.dic
_audit_conform_dict_version 2.4.3
_audit_creation_date 2017-04-19T13:24:39-00:00
_audit_creation_method 'WinGX routine CIF_UPDATE'
_audit_update_record
;
2017-05-30 deposited with the CCDC.
2017-07-24 downloaded from the CCDC.
;
_cell_angle_alpha 79.125(6)
_cell_angle_beta 89.681(6)
_cell_angle_gamma 62.353(4)
_cell_formula_units_Z 2
_cell_length_a 10.1389(13)
_cell_length_b 10.2830(13)
_cell_length_c 19.617(3)
_cell_measurement_reflns_used 15228
_cell_measurement_temperature 293(2)
_cell_measurement_theta_max 27.63
_cell_measurement_theta_min 2.98
_cell_measurement_wavelength 0.71073
_cell_volume 1771.3(4)
_computing_cell_refinement 'CrystalClear (Rigaku/MSC Inc., 2006)'
_computing_data_collection 'CrystalClear (Rigaku/MSC Inc., 2006)'
_computing_data_reduction 'CrystalClear (Rigaku/MSC Inc., 2006), SORTAV (Blessing, 1995)'
_computing_molecular_graphics 'Ortep-3 for Windows (Farrugia, 2012)'
_computing_publication_material 'WinGX publication routines (Farrugia, 2012)'
_computing_structure_refinement 'SHELXL-2014 (Sheldrick, 2014)'
_computing_structure_solution 'SIR-2011 (Burla et al., 2012)'
_diffrn_ambient_temperature 293(2)
_diffrn_detector 'CCD plate'
_diffrn_detector_area_resol_mean 10
_diffrn_measured_fraction_theta_full 0.998
_diffrn_measured_fraction_theta_max 0.994
_diffrn_measurement_device 'quarter \C-circle diffractometer'
_diffrn_measurement_device_type XTALAB-MINI
_diffrn_measurement_method 'phi or omega oscillation scans'
_diffrn_orient_matrix_UB_11 0.005608
_diffrn_orient_matrix_UB_12 -0.043688
_diffrn_orient_matrix_UB_13 0.050628
_diffrn_orient_matrix_UB_21 0.107316
_diffrn_orient_matrix_UB_22 -0.073813
_diffrn_orient_matrix_UB_23 -0.001111
_diffrn_orient_matrix_UB_31 0.030989
_diffrn_orient_matrix_UB_32 0.072468
_diffrn_orient_matrix_UB_33 0.012418
_diffrn_radiation_monochromator graphite
_diffrn_radiation_probe x-ray
_diffrn_radiation_type MoK\a
_diffrn_radiation_wavelength 0.71073
_diffrn_reflns_av_R_equivalents 0.0233
_diffrn_reflns_av_unetI/netI 0.0549
_diffrn_reflns_Laue_measured_fraction_full 0.998
_diffrn_reflns_Laue_measured_fraction_max 0.994
_diffrn_reflns_limit_h_max 13
_diffrn_reflns_limit_h_min -13
_diffrn_reflns_limit_k_max 13
_diffrn_reflns_limit_k_min -13
_diffrn_reflns_limit_l_max 25
_diffrn_reflns_limit_l_min -25
_diffrn_reflns_number 18195
_diffrn_reflns_point_group_measured_fraction_full 0.976
_diffrn_reflns_point_group_measured_fraction_max 0.946
_diffrn_reflns_theta_full 25.242
_diffrn_reflns_theta_max 27.482
_diffrn_reflns_theta_min 2.982
_diffrn_source 'sealed x-ray tube'
_diffrn_standards_number 0
_exptl_absorpt_coefficient_mu 0.068
_exptl_absorpt_correction_type none
_exptl_crystal_colour Colorless
_exptl_crystal_density_diffrn 1.139
_exptl_crystal_density_method 'not measured'
_exptl_crystal_description Prism
_exptl_crystal_F_000 652
_exptl_crystal_size_max 0.3
_exptl_crystal_size_mid 0.2
_exptl_crystal_size_min 0.16
_refine_diff_density_max 0.187
_refine_diff_density_min -0.152
_refine_diff_density_rms 0.033
_refine_ls_abs_structure_details
;
 Flack x determined using 4314 quotients [(I+)-(I-)]/[(I+)+(I-)]
 (Parsons, Flack and Wagner, Acta Cryst. B69 (2013) 249-259).
;
_refine_ls_abs_structure_Flack -0.1(8)
_refine_ls_extinction_coef 0.0058(14)
_refine_ls_extinction_expression Fc^*^=kFc[1+0.001xFc^2^\l^3^/sin(2\q)]^-1/4^
_refine_ls_extinction_method SHELXL
_refine_ls_goodness_of_fit_ref 1.063
_refine_ls_hydrogen_treatment constr
_refine_ls_matrix_type full
_refine_ls_number_constraints 0
_refine_ls_number_parameters 830
_refine_ls_number_reflns 15384
_refine_ls_number_restraints 3
_refine_ls_restrained_S_all 1.063
_refine_ls_R_factor_all 0.0835
_refine_ls_R_factor_gt 0.0552
_refine_ls_shift/su_max 0
_refine_ls_shift/su_mean 0
_refine_ls_structure_factor_coef Fsqd
_refine_ls_weighting_details 'w=1/[\s^2^(Fo^2^)+(0.0432P)^2^+0.2378P] where P=(Fo^2^+2Fc^2^)/3'
_refine_ls_weighting_scheme calc
_refine_ls_wR_factor_gt 0.1118
_refine_ls_wR_factor_ref 0.1265
_reflns_Friedel_coverage 0.903
_reflns_Friedel_fraction_full 0.955
_reflns_Friedel_fraction_max 0.898
_reflns_number_gt 11094
_reflns_number_total 15384
_reflns_threshold_expression 'I > 2\s(I)'
_cod_data_source_file c7ob01391d2.cif
_cod_data_source_block shelx
_cod_depositor_comments
;

2017-11-16
Z value and formula fixed to values more according to usual
chemical conventions.                 miguel
;
_cod_original_formula_sum 'C84 H92 B2 N2 O4'
_cod_original_formula_units_Z 1
_cod_original_formula_weight 1215.21
_cod_database_code 7155783
_shelx_estimated_absorpt_t_min 0.98
_shelx_estimated_absorpt_t_max 0.989

loop_
_symmetry_equiv_pos_as_xyz
'x, y, z'

loop_
_atom_site_label
_atom_site_type_symbol
_atom_site_fract_x
_atom_site_fract_y
_atom_site_fract_z
_atom_site_U_iso_or_equiv
_atom_site_adp_type
_atom_site_occupancy
_atom_site_site_symmetry_order
_atom_site_calc_flag
_atom_site_refinement_flags_posn
_atom_site_refinement_flags_adp
O11 O 0.9048(3) 0.6235(3) 0.29198(12) 0.0534(6) Uani 1 1 d . .
O12 O 1.0882(4) 0.6283(4) 0.35413(15) 0.0795(9) Uani 1 1 d . .
O51 O 0.7439(3) 0.2231(3) 0.80422(16) 0.0726(9) Uani 1 1 d . .
O52 O 0.5177(4) 0.2347(4) 0.79793(18) 0.0801(9) Uani 1 1 d . .
N11 N 0.8913(3) 0.4592(3) 0.43640(14) 0.0390(6) Uani 1 1 d . .
N51 N 0.4170(3) 0.4591(3) 0.88987(14) 0.0435(7) Uani 1 1 d . .
C1 C 0.3928(3) 1.1723(4) 0.52494(17) 0.0394(7) Uani 1 1 d . .
C2 C 0.3807(4) 1.1900(4) 0.5943(2) 0.0556(10) Uani 1 1 d . .
H2 H 0.3962 1.1078 0.629 0.067 Uiso 1 1 calc R U
C3 C 0.3469(5) 1.3242(5) 0.6134(2) 0.0694(12) Uani 1 1 d . .
H3 H 0.3373 1.3309 0.66 0.083 Uiso 1 1 calc R U
C4 C 0.3274(5) 1.4470(5) 0.5643(3) 0.0676(12) Uani 1 1 d . .
H4 H 0.3063 1.5368 0.5772 0.081 Uiso 1 1 calc R U
C5 C 0.3396(4) 1.4352(4) 0.4959(2) 0.0569(10) Uani 1 1 d . .
H5 H 0.3283 1.517 0.462 0.068 Uiso 1 1 calc R U
C6 C 0.3686(4) 1.3021(4) 0.47696(19) 0.0444(8) Uani 1 1 d . .
H6 H 0.3722 1.2989 0.4299 0.053 Uiso 1 1 calc R U
C7 C 0.4945(4) 1.0165(3) 0.42446(16) 0.0359(7) Uani 1 1 d . .
C8 C 0.6453(4) 0.9701(3) 0.41487(18) 0.0416(8) Uani 1 1 d . .
H8 H 0.7138 0.9303 0.4541 0.05 Uiso 1 1 calc R U
C9 C 0.6976(4) 0.9809(4) 0.3492(2) 0.0510(9) Uani 1 1 d . .
H9 H 0.7988 0.9496 0.3453 0.061 Uiso 1 1 calc R U
C10 C 0.5997(5) 1.0377(4) 0.29051(19) 0.0563(10) Uani 1 1 d . .
H10 H 0.6343 1.0429 0.2466 0.068 Uiso 1 1 calc R U
C11 C 0.4498(5) 1.0871(4) 0.29699(18) 0.0541(9) Uani 1 1 d . .
H11 H 0.3822 1.127 0.2574 0.065 Uiso 1 1 calc R U
C12 C 0.3997(4) 1.0772(4) 0.36277(17) 0.0459(8) Uani 1 1 d . .
H12 H 0.2976 1.1129 0.3659 0.055 Uiso 1 1 calc R U
C13 C 0.2881(4) 0.9811(4) 0.50354(17) 0.0431(8) Uani 1 1 d . .
C14 C 0.2621(4) 0.9018(4) 0.4591(2) 0.0530(9) Uani 1 1 d . .
H14 H 0.3275 0.8702 0.4252 0.064 Uiso 1 1 calc R U
C15 C 0.1452(5) 0.8678(5) 0.4627(2) 0.0660(11) Uani 1 1 d . .
H15 H 0.1311 0.8187 0.4304 0.079 Uiso 1 1 calc R U
C16 C 0.0502(5) 0.9062(5) 0.5137(3) 0.0715(12) Uani 1 1 d . .
H16 H -0.0275 0.8817 0.5171 0.086 Uiso 1 1 calc R U
C17 C 0.0716(5) 0.9811(5) 0.5595(2) 0.0660(11) Uani 1 1 d . .
H17 H 0.0083 1.0066 0.5947 0.079 Uiso 1 1 calc R U
C18 C 0.1857(4) 1.0197(4) 0.55456(19) 0.0514(9) Uani 1 1 d . .
H18 H 0.1952 1.073 0.5859 0.062 Uiso 1 1 calc R U
C19 C 0.5668(4) 0.8714(4) 0.55917(16) 0.0425(8) Uani 1 1 d . .
C20 C 0.5743(5) 0.7297(4) 0.57804(19) 0.0546(9) Uani 1 1 d . .
H20 H 0.5011 0.714 0.5582 0.065 Uiso 1 1 calc R U
C21 C 0.6865(6) 0.6115(5) 0.6252(2) 0.0739(14) Uani 1 1 d . .
H21 H 0.6868 0.5194 0.6365 0.089 Uiso 1 1 calc R U
C22 C 0.7969(6) 0.6302(6) 0.6552(2) 0.0868(17) Uani 1 1 d . .
H22 H 0.872 0.5511 0.6867 0.104 Uiso 1 1 calc R U
C23 C 0.7951(5) 0.7672(6) 0.6381(2) 0.0761(14) Uani 1 1 d . .
H23 H 0.8695 0.7812 0.6578 0.091 Uiso 1 1 calc R U
C24 C 0.6818(4) 0.8839(4) 0.59134(19) 0.0551(10) Uani 1 1 d . .
H24 H 0.6823 0.9757 0.5808 0.066 Uiso 1 1 calc R U
C25 C 0.6369(4) 0.5224(4) 0.38254(18) 0.0423(8) Uani 1 1 d . .
C26 C 0.5625(4) 0.6600(4) 0.3370(2) 0.0588(10) Uani 1 1 d . .
H26 H 0.5699 0.7428 0.3449 0.071 Uiso 1 1 calc R U
C27 C 0.4770(5) 0.6716(6) 0.2795(3) 0.0773(13) Uani 1 1 d . .
H27 H 0.4282 0.7624 0.2475 0.093 Uiso 1 1 calc R U
C28 C 0.4633(5) 0.5496(7) 0.2692(3) 0.0812(14) Uani 1 1 d . .
H28 H 0.4036 0.56 0.2306 0.097 Uiso 1 1 calc R U
C29 C 0.5354(5) 0.4135(6) 0.3143(2) 0.0683(12) Uani 1 1 d . .
H29 H 0.5265 0.3315 0.3061 0.082 Uiso 1 1 calc R U
C30 C 0.6221(4) 0.3995(4) 0.3724(2) 0.0500(9) Uani 1 1 d . .
C31 C 0.7043(4) 0.2666(4) 0.4306(2) 0.0586(10) Uani 1 1 d . .
H31A H 0.7957 0.1926 0.4162 0.07 Uiso 1 1 calc R U
H31B H 0.6426 0.2199 0.4468 0.07 Uiso 1 1 calc R U
C32 C 0.7383(4) 0.3340(4) 0.4871(2) 0.0541(9) Uani 1 1 d . .
H32A H 0.6641 0.3534 0.5206 0.065 Uiso 1 1 calc R U
H32B H 0.8362 0.2659 0.5116 0.065 Uiso 1 1 calc R U
C33 C 0.7336(3) 0.4807(4) 0.44925(17) 0.0420(8) Uani 1 1 d . .
H33 H 0.6855 0.558 0.4768 0.05 Uiso 1 1 calc R U
C34 C 0.9760(4) 0.3406(4) 0.3969(2) 0.0480(8) Uani 1 1 d . .
H34A H 0.9156 0.3567 0.3556 0.058 Uiso 1 1 calc R U
H34B H 1.0659 0.3444 0.3842 0.058 Uiso 1 1 calc R U
H34C H 1.0013 0.244 0.4255 0.058 Uiso 1 1 calc R U
C35 C 0.9772(4) 0.4446(4) 0.50361(19) 0.0517(9) Uani 1 1 d . .
H35A H 0.9304 0.4278 0.5453 0.062 Uiso 1 1 calc R U
H35B H 1.0819 0.3703 0.5081 0.062 Uiso 1 1 calc R U
C36 C 0.9514(5) 0.6044(4) 0.48185(19) 0.0534(9) Uani 1 1 d . .
H36A H 1.0428 0.6129 0.4806 0.064 Uiso 1 1 calc R U
H36B H 0.8804 0.6726 0.5081 0.064 Uiso 1 1 calc R U
C37 C 0.8849(4) 0.6138(4) 0.40994(18) 0.0431(8) Uani 1 1 d . .
H37 H 0.7813 0.6941 0.4001 0.052 Uiso 1 1 calc R U
C38 C 0.9747(4) 0.6216(4) 0.34875(19) 0.0466(8) Uani 1 1 d . .
C39 C 0.9659(5) 0.6332(5) 0.2221(2) 0.0632(11) Uani 1 1 d . .
C40 C 0.9802(6) 0.7747(5) 0.2045(2) 0.0825(15) Uani 1 1 d . .
H40A H 1.0583 0.7664 0.2353 0.099 Uiso 1 1 calc R U
H40B H 1.0041 0.7893 0.1572 0.099 Uiso 1 1 calc R U
H40C H 0.8874 0.8587 0.2099 0.099 Uiso 1 1 calc R U
C41 C 1.1117(6) 0.4915(5) 0.2248(3) 0.0923(16) Uani 1 1 d . .
H41A H 1.1861 0.4907 0.2552 0.111 Uiso 1 1 calc R U
H41B H 1.0974 0.4056 0.2421 0.111 Uiso 1 1 calc R U
H41C H 1.1442 0.4881 0.1788 0.111 Uiso 1 1 calc R U
C42 C 0.8449(7) 0.6408(8) 0.1753(3) 0.1056(19) Uani 1 1 d . .
H42A H 0.8386 0.5492 0.1878 0.127 Uiso 1 1 calc R U
H42B H 0.751 0.7238 0.1804 0.127 Uiso 1 1 calc R U
H42C H 0.8678 0.6543 0.1277 0.127 Uiso 1 1 calc R U
C51 C 0.0584(4) 1.2640(4) 0.98421(17) 0.0425(8) Uani 1 1 d . .
C52 C -0.0177(4) 1.4118(4) 0.9928(2) 0.0560(10) Uani 1 1 d . .
H52 H -0.0239 1.4291 1.0378 0.067 Uiso 1 1 calc R U
C53 C -0.0845(6) 1.5342(5) 0.9378(3) 0.0781(14) Uani 1 1 d . .
H53 H -0.1343 1.6306 0.9464 0.094 Uiso 1 1 calc R U
C54 C -0.0776(6) 1.5138(6) 0.8705(3) 0.0830(15) Uani 1 1 d . .
H54 H -0.1232 1.5955 0.8333 0.1 Uiso 1 1 calc R U
C55 C -0.0029(5) 1.3720(5) 0.8593(2) 0.0685(12) Uani 1 1 d . .
H55 H 0.0034 1.3567 0.8139 0.082 Uiso 1 1 calc R U
C56 C 0.0640(4) 1.2500(4) 0.91451(18) 0.0518(9) Uani 1 1 d . .
H56 H 0.1149 1.1545 0.9049 0.062 Uiso 1 1 calc R U
C57 C 0.1526(4) 0.9636(4) 1.03706(16) 0.0409(8) Uani 1 1 d . .
C58 C 0.0393(4) 0.9593(4) 0.99940(19) 0.0493(8) Uani 1 1 d . .
H58 H -0.0384 1.0496 0.9754 0.059 Uiso 1 1 calc R U
C59 C 0.0368(5) 0.8267(5) 0.9959(2) 0.0599(10) Uani 1 1 d . .
H59 H -0.0424 0.8304 0.9704 0.072 Uiso 1 1 calc R U
C60 C 0.1488(5) 0.6916(5) 1.0294(2) 0.0610(11) Uani 1 1 d . .
H60 H 0.1481 0.6028 1.0264 0.073 Uiso 1 1 calc R U
C61 C 0.2636(5) 0.6893(4) 1.06802(19) 0.0580(10) Uani 1 1 d . .
H61 H 0.3411 0.5981 1.0915 0.07 Uiso 1 1 calc R U
C62 C 0.2639(4) 0.8219(4) 1.07193(18) 0.0499(9) Uani 1 1 d . .
H62 H 0.3417 0.817 1.099 0.06 Uiso 1 1 calc R U
C63 C 0.0596(4) 1.1468(4) 1.12119(17) 0.0436(8) Uani 1 1 d . .
C64 C -0.0962(4) 1.2234(5) 1.1203(2) 0.0600(10) Uani 1 1 d . .
H64 H -0.1533 1.2685 1.0775 0.072 Uiso 1 1 calc R U
C65 C -0.1691(5) 1.2349(6) 1.1809(3) 0.0776(14) Uani 1 1 d . .
H65 H -0.2729 1.288 1.1781 0.093 Uiso 1 1 calc R U
C66 C -0.0879(6) 1.1679(6) 1.2445(2) 0.0778(15) Uani 1 1 d . .
H66 H -0.1361 1.1753 1.2852 0.093 Uiso 1 1 calc R U
C67 C 0.0640(6) 1.0905(6) 1.2480(2) 0.0716(13) Uani 1 1 d . .
H67 H 0.1195 1.0443 1.2911 0.086 Uiso 1 1 calc R U
C68 C 0.1367(5) 1.0798(4) 1.18727(18) 0.0543(9) Uani 1 1 d . .
H68 H 0.2405 1.0261 1.191 0.065 Uiso 1 1 calc R U
C69 C 0.3132(4) 1.1068(4) 1.06011(16) 0.0428(8) Uani 1 1 d . .
C70 C 0.3376(5) 1.2017(5) 1.09530(18) 0.0537(9) Uani 1 1 d . .
H70 H 0.2574 1.2715 1.114 0.064 Uiso 1 1 calc R U
C71 C 0.4756(6) 1.1959(6) 1.1034(2) 0.0694(13) Uani 1 1 d . .
H71 H 0.4856 1.2612 1.1273 0.083 Uiso 1 1 calc R U
C72 C 0.5983(6) 1.0956(6) 1.0769(3) 0.0794(15) Uani 1 1 d . .
H72 H 0.6916 1.0903 1.0832 0.095 Uiso 1 1 calc R U
C73 C 0.5780(5) 1.0034(5) 1.0405(2) 0.0724(13) Uani 1 1 d . .
H73 H 0.6589 0.9358 1.0213 0.087 Uiso 1 1 calc R U
C74 C 0.4395(4) 1.0089(4) 1.03187(19) 0.0535(9) Uani 1 1 d . .
H74 H 0.4302 0.9454 1.0064 0.064 Uiso 1 1 calc R U
C75 C 0.3380(4) 0.7290(4) 0.83233(18) 0.0487(9) Uani 1 1 d . .
C76 C 0.3490(5) 0.8189(4) 0.87405(19) 0.0575(10) Uani 1 1 d . .
H76 H 0.3269 0.8077 0.9202 0.069 Uiso 1 1 calc R U
C77 C 0.3928(6) 0.9246(5) 0.8470(2) 0.0733(13) Uani 1 1 d . .
H77 H 0.4001 0.9855 0.8748 0.088 Uiso 1 1 calc R U
C78 C 0.4261(6) 0.9403(5) 0.7784(2) 0.0791(14) Uani 1 1 d . .
H78 H 0.4574 1.0108 0.7607 0.095 Uiso 1 1 calc R U
C79 C 0.4138(6) 0.8539(5) 0.7362(2) 0.0740(13) Uani 1 1 d . .
H79 H 0.4373 0.865 0.6903 0.089 Uiso 1 1 calc R U
C80 C 0.3665(5) 0.7503(4) 0.76231(18) 0.0558(10) Uani 1 1 d . .
C81 C 0.3329(6) 0.6522(5) 0.7251(2) 0.0717(12) Uani 1 1 d . .
H81A H 0.4243 0.5702 0.7152 0.086 Uiso 1 1 calc R U
H81B H 0.2707 0.7097 0.6817 0.086 Uiso 1 1 calc R U
C82 C 0.2499(5) 0.5937(5) 0.7769(2) 0.0630(11) Uani 1 1 d . .
H82A H 0.2795 0.4895 0.7767 0.076 Uiso 1 1 calc R U
H82B H 0.1427 0.6523 0.7649 0.076 Uiso 1 1 calc R U
C83 C 0.2922(4) 0.6088(4) 0.84885(19) 0.0494(9) Uani 1 1 d . .
H83 H 0.204 0.6424 0.8751 0.059 Uiso 1 1 calc R U
C84 C 0.3569(5) 0.3510(5) 0.9125(2) 0.0609(10) Uani 1 1 d . .
H84A H 0.3026 0.3481 0.8734 0.073 Uiso 1 1 calc R U
H84B H 0.4383 0.2527 0.9305 0.073 Uiso 1 1 calc R U
H84C H 0.2912 0.383 0.9483 0.073 Uiso 1 1 calc R U
C85 C 0.5030(4) 0.4616(4) 0.95324(18) 0.0534(9) Uani 1 1 d . .
H85A H 0.4959 0.559 0.9529 0.064 Uiso 1 1 calc R U
H85B H 0.4782 0.422 0.9975 0.064 Uiso 1 1 calc R U
C86 C 0.6503(4) 0.3512(4) 0.93078(19) 0.0544(9) Uani 1 1 d . .
H86A H 0.6854 0.2475 0.9543 0.065 Uiso 1 1 calc R U
H86B H 0.729 0.3796 0.9318 0.065 Uiso 1 1 calc R U
C87 C 0.5681(4) 0.3929(4) 0.85863(17) 0.0434(8) Uani 1 1 d . .
H87 H 0.5799 0.4754 0.8302 0.052 Uiso 1 1 calc R U
C88 C 0.6027(4) 0.2739(4) 0.81672(19) 0.0496(9) Uani 1 1 d . .
C89 C 0.8182(5) 0.1034(5) 0.7635(2) 0.0741(14) Uani 1 1 d . .
C90 C 0.7366(6) 0.1527(6) 0.6929(2) 0.0866(15) Uani 1 1 d . .
H90A H 0.7356 0.2439 0.6692 0.104 Uiso 1 1 calc R U
H90B H 0.7859 0.0761 0.6666 0.104 Uiso 1 1 calc R U
H90C H 0.6358 0.1699 0.6973 0.104 Uiso 1 1 calc R U
C91 C 0.9707(6) 0.0898(10) 0.7608(5) 0.178(5) Uani 1 1 d . .
H91A H 0.9641 0.1826 0.7357 0.214 Uiso 1 1 calc R U
H91B H 1.0153 0.0677 0.8074 0.214 Uiso 1 1 calc R U
H91C H 1.0312 0.0104 0.7377 0.214 Uiso 1 1 calc R U
C92 C 0.8224(10) -0.0378(6) 0.8019(3) 0.146(3) Uani 1 1 d . .
H92A H 0.7225 -0.0252 0.8027 0.175 Uiso 1 1 calc R U
H92B H 0.8817 -0.1183 0.7792 0.175 Uiso 1 1 calc R U
H92C H 0.8657 -0.061 0.8489 0.175 Uiso 1 1 calc R U
B11 B 0.4333(4) 1.0115(4) 0.50245(19) 0.0388(8) Uani 1 1 d . .
B51 B 0.1459(4) 1.1205(4) 1.04973(19) 0.0394(8) Uani 1 1 d . .

loop_
_atom_site_aniso_label
_atom_site_aniso_U_11
_atom_site_aniso_U_22
_atom_site_aniso_U_33
_atom_site_aniso_U_23
_atom_site_aniso_U_13
_atom_site_aniso_U_12
O11 0.0610(16) 0.0676(17) 0.0420(14) -0.0153(12) 0.0145(12) -0.0375(14)
O12 0.072(2) 0.125(3) 0.0653(19) -0.0169(18) 0.0152(15) -0.067(2)
O51 0.0470(16) 0.081(2) 0.089(2) -0.0548(18) 0.0087(15) -0.0155(14)
O52 0.078(2) 0.098(2) 0.097(2) -0.057(2) 0.0315(18) -0.0551(19)
N11 0.0349(14) 0.0375(14) 0.0427(15) -0.0100(12) 0.0077(12) -0.0147(12)
N51 0.0453(16) 0.0445(16) 0.0393(15) -0.0073(13) 0.0124(12) -0.0208(13)
C1 0.0349(17) 0.0407(18) 0.0388(18) -0.0106(14) 0.0033(14) -0.0140(14)
C2 0.068(2) 0.047(2) 0.043(2) -0.0124(17) -0.0010(18) -0.0185(19)
C3 0.076(3) 0.063(3) 0.056(2) -0.030(2) -0.005(2) -0.016(2)
C4 0.064(3) 0.047(2) 0.088(3) -0.031(2) -0.004(2) -0.017(2)
C5 0.049(2) 0.041(2) 0.079(3) -0.014(2) 0.007(2) -0.0192(17)
C6 0.0408(18) 0.0437(19) 0.050(2) -0.0113(16) 0.0094(16) -0.0205(16)
C7 0.0423(18) 0.0291(16) 0.0380(17) -0.0095(13) 0.0062(14) -0.0175(14)
C8 0.0429(19) 0.0354(18) 0.0424(19) -0.0047(14) 0.0048(15) -0.0165(15)
C9 0.050(2) 0.042(2) 0.056(2) -0.0048(17) 0.0186(18) -0.0205(17)
C10 0.077(3) 0.050(2) 0.039(2) -0.0092(17) 0.023(2) -0.028(2)
C11 0.069(3) 0.053(2) 0.0359(19) -0.0082(17) 0.0029(18) -0.026(2)
C12 0.0450(19) 0.049(2) 0.0427(19) -0.0120(16) 0.0043(16) -0.0201(17)
C13 0.0441(19) 0.0390(18) 0.0424(19) -0.0049(15) 0.0061(15) -0.0179(16)
C14 0.058(2) 0.054(2) 0.059(2) -0.0178(19) 0.0129(18) -0.0337(19)
C15 0.070(3) 0.062(3) 0.081(3) -0.019(2) 0.006(2) -0.042(2)
C16 0.059(3) 0.070(3) 0.093(3) -0.005(3) 0.012(2) -0.041(2)
C17 0.056(2) 0.065(3) 0.071(3) -0.008(2) 0.026(2) -0.026(2)
C18 0.053(2) 0.051(2) 0.049(2) -0.0080(17) 0.0113(17) -0.0247(18)
C19 0.049(2) 0.0431(19) 0.0309(17) -0.0135(14) 0.0127(15) -0.0157(16)
C20 0.066(2) 0.045(2) 0.046(2) -0.0123(17) 0.0199(18) -0.0198(19)
C21 0.092(3) 0.045(2) 0.053(3) -0.001(2) 0.020(3) -0.011(2)
C22 0.094(4) 0.072(3) 0.040(2) -0.003(2) -0.007(2) 0.003(3)
C23 0.071(3) 0.079(3) 0.050(2) -0.020(2) -0.010(2) -0.010(3)
C24 0.055(2) 0.054(2) 0.044(2) -0.0150(18) -0.0013(18) -0.0143(19)
C25 0.0342(17) 0.0447(19) 0.047(2) -0.0134(16) 0.0089(15) -0.0159(15)
C26 0.048(2) 0.050(2) 0.069(3) -0.007(2) -0.0046(19) -0.0169(18)
C27 0.064(3) 0.073(3) 0.077(3) 0.004(3) -0.016(2) -0.025(2)
C28 0.068(3) 0.103(4) 0.071(3) -0.016(3) -0.013(2) -0.040(3)
C29 0.061(3) 0.078(3) 0.079(3) -0.030(3) 0.006(2) -0.039(2)
C30 0.044(2) 0.054(2) 0.057(2) -0.0175(18) 0.0151(17) -0.0251(18)
C31 0.053(2) 0.051(2) 0.081(3) -0.013(2) 0.017(2) -0.0320(19)
C32 0.050(2) 0.058(2) 0.053(2) -0.0016(18) 0.0145(17) -0.0271(19)
C33 0.0367(18) 0.0444(19) 0.0456(19) -0.0145(16) 0.0137(15) -0.0180(15)
C34 0.0436(19) 0.0384(19) 0.058(2) -0.0145(17) 0.0170(17) -0.0147(16)
C35 0.047(2) 0.059(2) 0.045(2) -0.0102(18) 0.0010(17) -0.0219(18)
C36 0.060(2) 0.056(2) 0.050(2) -0.0179(18) 0.0066(18) -0.0295(19)
C37 0.0446(19) 0.0379(18) 0.050(2) -0.0136(16) 0.0098(16) -0.0204(15)
C38 0.049(2) 0.048(2) 0.047(2) -0.0080(17) 0.0066(17) -0.0274(17)
C39 0.084(3) 0.067(3) 0.043(2) -0.0161(19) 0.022(2) -0.038(2)
C40 0.122(4) 0.060(3) 0.061(3) -0.011(2) 0.039(3) -0.040(3)
C41 0.115(4) 0.066(3) 0.088(4) -0.027(3) 0.051(3) -0.033(3)
C42 0.140(5) 0.145(5) 0.051(3) -0.025(3) 0.014(3) -0.081(5)
C51 0.0430(19) 0.049(2) 0.0422(19) -0.0090(16) 0.0027(15) -0.0272(17)
C52 0.066(2) 0.047(2) 0.057(2) -0.0114(19) -0.002(2) -0.028(2)
C53 0.086(3) 0.044(2) 0.099(4) -0.009(3) -0.008(3) -0.029(2)
C54 0.103(4) 0.070(3) 0.071(3) 0.022(3) -0.026(3) -0.050(3)
C55 0.096(3) 0.078(3) 0.040(2) 0.004(2) -0.005(2) -0.053(3)
C56 0.063(2) 0.055(2) 0.040(2) -0.0067(17) 0.0044(17) -0.0313(19)
C57 0.0480(19) 0.0450(19) 0.0312(16) -0.0117(15) 0.0131(14) -0.0218(16)
C58 0.052(2) 0.053(2) 0.050(2) -0.0154(17) 0.0084(17) -0.0279(17)
C59 0.075(3) 0.076(3) 0.053(2) -0.024(2) 0.016(2) -0.051(3)
C60 0.096(3) 0.058(3) 0.052(2) -0.024(2) 0.030(2) -0.050(3)
C61 0.077(3) 0.046(2) 0.046(2) -0.0108(17) 0.021(2) -0.024(2)
C62 0.061(2) 0.050(2) 0.0387(19) -0.0126(16) 0.0088(17) -0.0257(19)
C63 0.053(2) 0.048(2) 0.0416(19) -0.0163(16) 0.0109(16) -0.0314(17)
C64 0.057(2) 0.083(3) 0.052(2) -0.028(2) 0.0146(19) -0.038(2)
C65 0.072(3) 0.115(4) 0.076(3) -0.053(3) 0.038(3) -0.058(3)
C66 0.107(4) 0.118(4) 0.061(3) -0.049(3) 0.049(3) -0.085(4)
C67 0.108(4) 0.098(3) 0.039(2) -0.020(2) 0.019(2) -0.071(3)
C68 0.069(3) 0.062(2) 0.040(2) -0.0123(18) 0.0127(18) -0.037(2)
C69 0.049(2) 0.050(2) 0.0298(16) -0.0007(15) 0.0025(14) -0.0262(17)
C70 0.068(3) 0.067(2) 0.0398(19) -0.0062(18) 0.0043(18) -0.045(2)
C71 0.087(3) 0.094(3) 0.047(2) 0.009(2) -0.014(2) -0.068(3)
C72 0.061(3) 0.105(4) 0.069(3) 0.028(3) -0.018(2) -0.054(3)
C73 0.047(2) 0.080(3) 0.075(3) 0.011(2) 0.009(2) -0.027(2)
C74 0.051(2) 0.060(2) 0.048(2) -0.0048(18) 0.0099(17) -0.0276(19)
C75 0.054(2) 0.045(2) 0.0390(19) -0.0100(16) 0.0147(16) -0.0159(17)
C76 0.073(3) 0.051(2) 0.042(2) -0.0148(18) 0.0184(18) -0.021(2)
C77 0.112(4) 0.062(3) 0.056(3) -0.018(2) 0.017(3) -0.047(3)
C78 0.126(4) 0.070(3) 0.060(3) -0.018(2) 0.034(3) -0.060(3)
C79 0.116(4) 0.058(3) 0.047(2) -0.008(2) 0.029(2) -0.041(3)
C80 0.077(3) 0.043(2) 0.0362(19) -0.0090(16) 0.0101(18) -0.019(2)
C81 0.101(3) 0.061(3) 0.040(2) -0.007(2) 0.001(2) -0.029(3)
C82 0.066(3) 0.056(2) 0.057(2) -0.007(2) -0.007(2) -0.023(2)
C83 0.044(2) 0.047(2) 0.048(2) -0.0112(17) 0.0118(16) -0.0131(17)
C84 0.063(2) 0.061(2) 0.063(2) -0.005(2) 0.017(2) -0.035(2)
C85 0.063(2) 0.059(2) 0.0347(19) -0.0128(17) 0.0112(17) -0.025(2)
C86 0.052(2) 0.059(2) 0.049(2) -0.0135(18) 0.0020(17) -0.0226(19)
C87 0.0433(19) 0.0459(19) 0.0430(19) -0.0136(15) 0.0139(15) -0.0213(16)
C88 0.051(2) 0.049(2) 0.047(2) -0.0140(17) 0.0070(17) -0.0210(18)
C89 0.052(2) 0.076(3) 0.077(3) -0.047(3) -0.002(2) -0.005(2)
C90 0.082(3) 0.101(4) 0.067(3) -0.037(3) 0.015(3) -0.027(3)
C91 0.051(3) 0.257(10) 0.253(10) -0.212(9) 0.036(4) -0.036(4)
C92 0.195(8) 0.063(4) 0.096(4) -0.021(3) -0.005(5) 0.009(4)
B11 0.039(2) 0.039(2) 0.038(2) -0.0112(16) 0.0060(16) -0.0165(17)
B51 0.047(2) 0.041(2) 0.0319(19) -0.0088(16) 0.0055(16) -0.0215(18)

loop_
_atom_type_symbol
_atom_type_description
_atom_type_scat_dispersion_real
_atom_type_scat_dispersion_imag
_atom_type_scat_source
C C 0.0033 0.0016 'International Tables Vol C Tables 4.2.6.8 and 6.1.1.4'
H H 0 0 'International Tables Vol C Tables 4.2.6.8 and 6.1.1.4'
B B 0.0013 0.0007 'International Tables Vol C Tables 4.2.6.8 and 6.1.1.4'
N N 0.0061 0.0033 'International Tables Vol C Tables 4.2.6.8 and 6.1.1.4'
O O 0.0106 0.006 'International Tables Vol C Tables 4.2.6.8 and 6.1.1.4'

loop_
_geom_angle_atom_site_label_1
_geom_angle_atom_site_label_2
_geom_angle_atom_site_label_3
_geom_angle
C38 O11 C39 121.6(3)
C88 O51 C89 122.2(3)
C34 N11 C35 114.0(3)
C34 N11 C33 114.0(3)
C35 N11 C33 111.4(3)
C34 N11 C37 116.9(3)
C35 N11 C37 88.2(2)
C33 N11 C37 109.8(2)
C84 N51 C85 108.4(3)
C84 N51 C83 110.0(3)
C85 N51 C83 118.2(3)
C84 N51 C87 114.9(3)
C85 N51 C87 86.5(2)
C83 N51 C87 117.1(3)
C6 C1 C2 113.9(3)
C6 C1 B11 123.3(3)
C2 C1 B11 122.8(3)
C3 C2 C1 123.1(4)
C3 C2 H2 118.5
C1 C2 H2 118.5
C4 C3 C2 120.5(4)
C4 C3 H3 119.8
C2 C3 H3 119.8
C3 C4 C5 118.7(4)
C3 C4 H4 120.6
C5 C4 H4 120.6
C4 C5 C6 120.4(4)
C4 C5 H5 119.8
C6 C5 H5 119.8
C5 C6 C1 123.4(3)
C5 C6 H6 118.3
C1 C6 H6 118.3
C12 C7 C8 114.4(3)
C12 C7 B11 123.1(3)
C8 C7 B11 122.3(3)
C9 C8 C7 123.0(3)
C9 C8 H8 118.5
C7 C8 H8 118.5
C10 C9 C8 119.9(3)
C10 C9 H9 120
C8 C9 H9 120
C9 C10 C11 119.5(3)
C9 C10 H10 120.3
C11 C10 H10 120.3
C10 C11 C12 119.7(3)
C10 C11 H11 120.1
C12 C11 H11 120.1
C11 C12 C7 123.4(3)
C11 C12 H12 118.3
C7 C12 H12 118.3
C14 C13 C18 113.7(3)
C14 C13 B11 123.7(3)
C18 C13 B11 122.3(3)
C15 C14 C13 123.9(4)
C15 C14 H14 118.1
C13 C14 H14 118.1
C16 C15 C14 120.1(4)
C16 C15 H15 120
C14 C15 H15 120
C17 C16 C15 118.7(4)
C17 C16 H16 120.6
C15 C16 H16 120.6
C16 C17 C18 121.3(4)
C16 C17 H17 119.3
C18 C17 H17 119.3
C17 C18 C13 122.2(4)
C17 C18 H18 118.9
C13 C18 H18 118.9
C24 C19 C20 114.5(3)
C24 C19 B11 123.0(3)
C20 C19 B11 122.5(3)
C21 C20 C19 122.7(4)
C21 C20 H20 118.7
C19 C20 H20 118.7
C22 C21 C20 120.3(5)
C22 C21 H21 119.8
C20 C21 H21 119.8
C21 C22 C23 119.3(4)
C21 C22 H22 120.4
C23 C22 H22 120.4
C22 C23 C24 119.6(5)
C22 C23 H23 120.2
C24 C23 H23 120.2
C23 C24 C19 123.6(4)
C23 C24 H24 118.2
C19 C24 H24 118.2
C26 C25 C30 121.2(3)
C26 C25 C33 129.0(3)
C30 C25 C33 109.8(3)
C27 C26 C25 118.4(4)
C27 C26 H26 120.8
C25 C26 H26 120.8
C28 C27 C26 120.4(4)
C28 C27 H27 119.8
C26 C27 H27 119.8
C29 C28 C27 121.6(4)
C29 C28 H28 119.2
C27 C28 H28 119.2
C28 C29 C30 118.9(4)
C28 C29 H29 120.5
C30 C29 H29 120.5
C25 C30 C29 119.5(4)
C25 C30 C31 111.5(3)
C29 C30 C31 129.0(4)
C30 C31 C32 103.2(3)
C30 C31 H31A 111.1
C32 C31 H31A 111.1
C30 C31 H31B 111.1
C32 C31 H31B 111.1
H31A C31 H31B 109.1
C33 C32 C31 106.1(3)
C33 C32 H32A 110.5
C31 C32 H32A 110.5
C33 C32 H32B 110.5
C31 C32 H32B 110.5
H32A C32 H32B 108.7
C25 C33 C32 103.5(3)
C25 C33 N11 112.6(3)
C32 C33 N11 111.3(3)
C25 C33 H33 109.7
C32 C33 H33 109.7
N11 C33 H33 109.7
N11 C34 H34A 109.5
N11 C34 H34B 109.5
H34A C34 H34B 109.5
N11 C34 H34C 109.5
H34A C34 H34C 109.5
H34B C34 H34C 109.5
C36 C35 N11 91.5(3)
C36 C35 H35A 113.4
N11 C35 H35A 113.4
C36 C35 H35B 113.4
N11 C35 H35B 113.4
H35A C35 H35B 110.7
C35 C36 C37 89.3(3)
C35 C36 H36A 113.8
C37 C36 H36A 113.8
C35 C36 H36B 113.8
C37 C36 H36B 113.8
H36A C36 H36B 111
C38 C37 C36 117.1(3)
C38 C37 N11 115.0(3)
C36 C37 N11 90.0(3)
C38 C37 H37 111.1
C36 C37 H37 111.1
N11 C37 H37 111.1
O12 C38 O11 128.0(3)
O12 C38 C37 122.8(3)
O11 C38 C37 109.2(3)
C42 C39 C40 111.5(5)
C42 C39 O11 101.3(4)
C40 C39 O11 109.3(3)
C42 C39 C41 111.9(4)
C40 C39 C41 113.8(4)
O11 C39 C41 108.3(3)
C39 C40 H40A 109.5
C39 C40 H40B 109.5
H40A C40 H40B 109.5
C39 C40 H40C 109.5
H40A C40 H40C 109.5
H40B C40 H40C 109.5
C39 C41 H41A 109.5
C39 C41 H41B 109.5
H41A C41 H41B 109.5
C39 C41 H41C 109.5
H41A C41 H41C 109.5
H41B C41 H41C 109.5
C39 C42 H42A 109.5
C39 C42 H42B 109.5
H42A C42 H42B 109.5
C39 C42 H42C 109.5
H42A C42 H42C 109.5
H42B C42 H42C 109.5
C52 C51 C56 113.9(3)
C52 C51 B51 122.8(3)
C56 C51 B51 123.1(3)
C53 C52 C51 123.4(4)
C53 C52 H52 118.3
C51 C52 H52 118.3
C54 C53 C52 120.2(4)
C54 C53 H53 119.9
C52 C53 H53 119.9
C55 C54 C53 118.7(4)
C55 C54 H54 120.7
C53 C54 H54 120.7
C54 C55 C56 120.9(4)
C54 C55 H55 119.6
C56 C55 H55 119.6
C55 C56 C51 122.9(4)
C55 C56 H56 118.6
C51 C56 H56 118.6
C58 C57 C62 114.0(3)
C58 C57 B51 123.4(3)
C62 C57 B51 122.0(3)
C59 C58 C57 123.2(4)
C59 C58 H58 118.4
C57 C58 H58 118.4
C60 C59 C58 120.7(4)
C60 C59 H59 119.7
C58 C59 H59 119.7
C59 C60 C61 118.6(4)
C59 C60 H60 120.7
C61 C60 H60 120.7
C60 C61 C62 120.2(4)
C60 C61 H61 119.9
C62 C61 H61 119.9
C61 C62 C57 123.3(4)
C61 C62 H62 118.4
C57 C62 H62 118.4
C68 C63 C64 115.1(3)
C68 C63 B51 121.8(3)
C64 C63 B51 122.8(3)
C65 C64 C63 122.6(4)
C65 C64 H64 118.7
C63 C64 H64 118.7
C66 C65 C64 119.9(4)
C66 C65 H65 120
C64 C65 H65 120
C67 C66 C65 119.6(4)
C67 C66 H66 120.2
C65 C66 H66 120.2
C66 C67 C68 120.4(4)
C66 C67 H67 119.8
C68 C67 H67 119.8
C67 C68 C63 122.4(4)
C67 C68 H68 118.8
C63 C68 H68 118.8
C74 C69 C70 114.4(3)
C74 C69 B51 124.2(3)
C70 C69 B51 121.3(3)
C71 C70 C69 122.8(4)
C71 C70 H70 118.6
C69 C70 H70 118.6
C72 C71 C70 121.4(4)
C72 C71 H71 119.3
C70 C71 H71 119.3
C73 C72 C71 117.5(4)
C73 C72 H72 121.3
C71 C72 H72 121.3
C72 C73 C74 121.5(5)
C72 C73 H73 119.2
C74 C73 H73 119.2
C73 C74 C69 122.3(4)
C73 C74 H74 118.8
C69 C74 H74 118.8
C76 C75 C80 119.7(3)
C76 C75 C83 130.0(3)
C80 C75 C83 110.3(3)
C77 C76 C75 119.7(4)
C77 C76 H76 120.1
C75 C76 H76 120.1
C76 C77 C78 119.8(4)
C76 C77 H77 120.1
C78 C77 H77 120.1
C79 C78 C77 121.2(4)
C79 C78 H78 119.4
C77 C78 H78 119.4
C78 C79 C80 119.4(4)
C78 C79 H79 120.3
C80 C79 H79 120.3
C79 C80 C75 120.1(4)
C79 C80 C81 129.1(4)
C75 C80 C81 110.8(3)
C80 C81 C82 103.3(3)
C80 C81 H81A 111.1
C82 C81 H81A 111.1
C80 C81 H81B 111.1
C82 C81 H81B 111.1
H81A C81 H81B 109.1
C81 C82 C83 106.5(3)
C81 C82 H82A 110.4
C83 C82 H82A 110.4
C81 C82 H82B 110.4
C83 C82 H82B 110.4
H82A C82 H82B 108.6
C75 C83 C82 103.5(3)
C75 C83 N51 113.2(3)
C82 C83 N51 111.2(3)
C75 C83 H83 109.6
C82 C83 H83 109.6
N51 C83 H83 109.6
N51 C84 H84A 109.5
N51 C84 H84B 109.5
H84A C84 H84B 109.5
N51 C84 H84C 109.5
H84A C84 H84C 109.5
H84B C84 H84C 109.5
C86 C85 N51 90.6(3)
C86 C85 H85A 113.5
N51 C85 H85A 113.5
C86 C85 H85B 113.5
N51 C85 H85B 113.5
H85A C85 H85B 110.8
C85 C86 C87 87.2(3)
C85 C86 H86A 114.1
C87 C86 H86A 114.1
C85 C86 H86B 114.1
C87 C86 H86B 114.1
H86A C86 H86B 111.3
C88 C87 C86 120.0(3)
C88 C87 N51 119.2(3)
C86 C87 N51 90.3(2)
C88 C87 H87 108.6
C86 C87 H87 108.6
N51 C87 H87 108.6
O52 C88 O51 126.6(3)
O52 C88 C87 126.5(3)
O51 C88 C87 106.9(3)
C92 C89 C91 111.6(6)
C92 C89 C90 111.2(5)
C91 C89 C90 112.3(5)
C92 C89 O51 109.2(4)
C91 C89 O51 102.3(4)
C90 C89 O51 109.8(4)
C89 C90 H90A 109.5
C89 C90 H90B 109.5
H90A C90 H90B 109.5
C89 C90 H90C 109.5
H90A C90 H90C 109.5
H90B C90 H90C 109.5
C89 C91 H91A 109.5
C89 C91 H91B 109.5
H91A C91 H91B 109.5
C89 C91 H91C 109.5
H91A C91 H91C 109.5
H91B C91 H91C 109.5
C89 C92 H92A 109.5
C89 C92 H92B 109.5
H92A C92 H92B 109.5
C89 C92 H92C 109.5
H92A C92 H92C 109.5
H92B C92 H92C 109.5
C13 B11 C7 111.3(3)
C13 B11 C1 111.5(3)
C7 B11 C1 108.1(3)
C13 B11 C19 107.3(3)
C7 B11 C19 109.2(3)
C1 B11 C19 109.3(3)
C51 B51 C69 104.5(3)
C51 B51 C63 112.0(3)
C69 B51 C63 111.2(3)
C51 B51 C57 113.7(3)
C69 B51 C57 112.5(3)
C63 B51 C57 103.1(3)

loop_
_geom_bond_atom_site_label_1
_geom_bond_atom_site_label_2
_geom_bond_distance
O11 C38 1.315(4)
O11 C39 1.506(4)
O12 C38 1.192(4)
O51 C88 1.316(4)
O51 C89 1.492(5)
O52 C88 1.193(4)
N11 C34 1.483(4)
N11 C35 1.528(4)
N11 C33 1.535(4)
N11 C37 1.548(4)
N51 C84 1.497(5)
N51 C85 1.533(4)
N51 C83 1.534(4)
N51 C87 1.538(4)
C1 C6 1.397(5)
C1 C2 1.403(5)
C1 B11 1.655(5)
C2 C3 1.384(5)
C2 H2 0.93
C3 C4 1.369(6)
C3 H3 0.93
C4 C5 1.371(6)
C4 H4 0.93
C5 C6 1.383(5)
C5 H5 0.93
C6 H6 0.93
C7 C12 1.396(5)
C7 C8 1.398(4)
C7 B11 1.648(5)
C8 C9 1.395(5)
C8 H8 0.93
C9 C10 1.368(5)
C9 H9 0.93
C10 C11 1.375(6)
C10 H10 0.93
C11 C12 1.387(5)
C11 H11 0.93
C12 H12 0.93
C13 C14 1.401(5)
C13 C18 1.412(5)
C13 B11 1.641(5)
C14 C15 1.381(6)
C14 H14 0.93
C15 C16 1.367(6)
C15 H15 0.93
C16 C17 1.366(6)
C16 H16 0.93
C17 C18 1.384(6)
C17 H17 0.93
C18 H18 0.93
C19 C24 1.397(5)
C19 C20 1.400(5)
C19 B11 1.658(5)
C20 C21 1.390(6)
C20 H20 0.93
C21 C22 1.373(7)
C21 H21 0.93
C22 C23 1.377(7)
C22 H22 0.93
C23 C24 1.385(6)
C23 H23 0.93
C24 H24 0.93
C25 C26 1.382(5)
C25 C30 1.389(5)
C25 C33 1.507(5)
C26 C27 1.380(6)
C26 H26 0.93
C27 C28 1.375(7)
C27 H27 0.93
C28 C29 1.366(7)
C28 H28 0.93
C29 C30 1.389(5)
C29 H29 0.93
C30 C31 1.493(5)
C31 C32 1.531(5)
C31 H31A 0.97
C31 H31B 0.97
C32 C33 1.530(5)
C32 H32A 0.97
C32 H32B 0.97
C33 H33 0.98
C34 H34A 0.96
C34 H34B 0.96
C34 H34C 0.96
C35 C36 1.513(5)
C35 H35A 0.97
C35 H35B 0.97
C36 C37 1.534(5)
C36 H36A 0.97
C36 H36B 0.97
C37 C38 1.515(5)
C37 H37 0.98
C39 C42 1.501(7)
C39 C40 1.504(6)
C39 C41 1.511(7)
C40 H40A 0.96
C40 H40B 0.96
C40 H40C 0.96
C41 H41A 0.96
C41 H41B 0.96
C41 H41C 0.96
C42 H42A 0.96
C42 H42B 0.96
C42 H42C 0.96
C51 C52 1.393(5)
C51 C56 1.400(5)
C51 B51 1.642(5)
C52 C53 1.383(6)
C52 H52 0.93
C53 C54 1.371(7)
C53 H53 0.93
C54 C55 1.357(7)
C54 H54 0.93
C55 C56 1.383(5)
C55 H55 0.93
C56 H56 0.93
C57 C58 1.391(5)
C57 C62 1.404(5)
C57 B51 1.649(5)
C58 C59 1.390(5)
C58 H58 0.93
C59 C60 1.361(6)
C59 H59 0.93
C60 C61 1.380(6)
C60 H60 0.93
C61 C62 1.381(5)
C61 H61 0.93
C62 H62 0.93
C63 C68 1.393(5)
C63 C64 1.399(5)
C63 B51 1.647(5)
C64 C65 1.391(6)
C64 H64 0.93
C65 C66 1.369(7)
C65 H65 0.93
C66 C67 1.361(7)
C66 H66 0.93
C67 C68 1.392(5)
C67 H67 0.93
C68 H68 0.93
C69 C74 1.402(5)
C69 C70 1.404(5)
C69 B51 1.646(5)
C70 C71 1.381(6)
C70 H70 0.93
C71 C72 1.374(7)
C71 H71 0.93
C72 C73 1.373(7)
C72 H72 0.93
C73 C74 1.390(6)
C73 H73 0.93
C74 H74 0.93
C75 C76 1.385(5)
C75 C80 1.400(5)
C75 C83 1.493(5)
C76 C77 1.374(6)
C76 H76 0.93
C77 C78 1.384(6)
C77 H77 0.93
C78 C79 1.368(6)
C78 H78 0.93
C79 C80 1.376(6)
C79 H79 0.93
C80 C81 1.506(6)
C81 C82 1.528(6)
C81 H81A 0.97
C81 H81B 0.97
C82 C83 1.533(5)
C82 H82A 0.97
C82 H82B 0.97
C83 H83 0.98
C84 H84A 0.96
C84 H84B 0.96
C84 H84C 0.96
C85 C86 1.524(5)
C85 H85A 0.97
C85 H85B 0.97
C86 C87 1.528(5)
C86 H86A 0.97
C86 H86B 0.97
C87 C88 1.508(5)
C87 H87 0.98
C89 C92 1.486(9)
C89 C91 1.488(8)
C89 C90 1.489(6)
C90 H90A 0.96
C90 H90B 0.96
C90 H90C 0.96
C91 H91A 0.96
C91 H91B 0.96
C91 H91C 0.96
C92 H92A 0.96
C92 H92B 0.96
C92 H92C 0.96

loop_
_geom_torsion_atom_site_label_1
_geom_torsion_atom_site_label_2
_geom_torsion_atom_site_label_3
_geom_torsion_atom_site_label_4
_geom_torsion
C6 C1 C2 C3 0.4(5)
B11 C1 C2 C3 180.0(4)
C1 C2 C3 C4 -1.9(7)
C2 C3 C4 C5 1.1(6)
C3 C4 C5 C6 1.1(6)
C4 C5 C6 C1 -2.6(6)
C2 C1 C6 C5 1.8(5)
B11 C1 C6 C5 -177.8(3)
C12 C7 C8 C9 -1.1(5)
B11 C7 C8 C9 -176.6(3)
C7 C8 C9 C10 -0.6(5)
C8 C9 C10 C11 1.6(5)
C9 C10 C11 C12 -0.7(6)
C10 C11 C12 C7 -1.1(5)
C8 C7 C12 C11 2.0(5)
B11 C7 C12 C11 177.4(3)
C18 C13 C14 C15 1.9(5)
B11 C13 C14 C15 175.8(4)
C13 C14 C15 C16 -2.9(7)
C14 C15 C16 C17 1.4(7)
C15 C16 C17 C18 0.8(7)
C16 C17 C18 C13 -1.6(6)
C14 C13 C18 C17 0.3(5)
B11 C13 C18 C17 -173.6(4)
C24 C19 C20 C21 0.3(5)
B11 C19 C20 C21 179.5(3)
C19 C20 C21 C22 -0.4(6)
C20 C21 C22 C23 0.0(7)
C21 C22 C23 C24 0.4(7)
C22 C23 C24 C19 -0.5(6)
C20 C19 C24 C23 0.1(5)
B11 C19 C24 C23 -179.1(4)
C30 C25 C26 C27 -2.3(6)
C33 C25 C26 C27 -178.5(4)
C25 C26 C27 C28 1.8(7)
C26 C27 C28 C29 -1.3(8)
C27 C28 C29 C30 1.2(7)
C26 C25 C30 C29 2.3(5)
C33 C25 C30 C29 179.2(3)
C26 C25 C30 C31 -176.2(3)
C33 C25 C30 C31 0.7(4)
C28 C29 C30 C25 -1.7(6)
C28 C29 C30 C31 176.5(4)
C25 C30 C31 C32 14.0(4)
C29 C30 C31 C32 -164.2(4)
C30 C31 C32 C33 -22.9(4)
C26 C25 C33 C32 161.4(4)
C30 C25 C33 C32 -15.2(4)
C26 C25 C33 N11 -78.2(4)
C30 C25 C33 N11 105.2(3)
C31 C32 C33 C25 23.3(3)
C31 C32 C33 N11 -97.9(3)
C34 N11 C33 C25 -59.3(4)
C35 N11 C33 C25 170.0(3)
C37 N11 C33 C25 74.0(3)
C34 N11 C33 C32 56.5(4)
C35 N11 C33 C32 -74.2(3)
C37 N11 C33 C32 -170.2(3)
C34 N11 C35 C36 126.3(3)
C33 N11 C35 C36 -103.0(3)
C37 N11 C35 C36 7.6(3)
N11 C35 C36 C37 -7.6(3)
C35 C36 C37 C38 -110.8(3)
C35 C36 C37 N11 7.5(3)
C34 N11 C37 C38 -3.4(4)
C35 N11 C37 C38 112.7(3)
C33 N11 C37 C38 -135.2(3)
C34 N11 C37 C36 -123.5(3)
C35 N11 C37 C36 -7.4(3)
C33 N11 C37 C36 104.6(3)
C39 O11 C38 O12 0.8(6)
C39 O11 C38 C37 179.1(3)
C36 C37 C38 O12 -4.0(5)
N11 C37 C38 O12 -107.8(4)
C36 C37 C38 O11 177.7(3)
N11 C37 C38 O11 73.9(4)
C38 O11 C39 C42 -176.9(4)
C38 O11 C39 C40 -59.1(5)
C38 O11 C39 C41 65.3(5)
C56 C51 C52 C53 1.2(6)
B51 C51 C52 C53 176.2(4)
C51 C52 C53 C54 -0.3(7)
C52 C53 C54 C55 -0.7(7)
C53 C54 C55 C56 0.6(7)
C54 C55 C56 C51 0.5(7)
C52 C51 C56 C55 -1.3(5)
B51 C51 C56 C55 -176.3(3)
C62 C57 C58 C59 -0.5(5)
B51 C57 C58 C59 -171.9(3)
C57 C58 C59 C60 -0.8(6)
C58 C59 C60 C61 1.2(6)
C59 C60 C61 C62 -0.3(6)
C60 C61 C62 C57 -1.2(6)
C58 C57 C62 C61 1.5(5)
B51 C57 C62 C61 173.0(3)
C68 C63 C64 C65 1.3(6)
B51 C63 C64 C65 174.7(4)
C63 C64 C65 C66 -0.9(7)
C64 C65 C66 C67 0.0(7)
C65 C66 C67 C68 0.4(7)
C66 C67 C68 C63 0.1(6)
C64 C63 C68 C67 -0.9(5)
B51 C63 C68 C67 -174.4(4)
C74 C69 C70 C71 -2.0(5)
B51 C69 C70 C71 -178.3(3)
C69 C70 C71 C72 0.2(6)
C70 C71 C72 C73 1.4(6)
C71 C72 C73 C74 -1.2(6)
C72 C73 C74 C69 -0.7(6)
C70 C69 C74 C73 2.2(5)
B51 C69 C74 C73 178.4(3)
C80 C75 C76 C77 -2.2(6)
C83 C75 C76 C77 -179.4(4)
C75 C76 C77 C78 -0.2(7)
C76 C77 C78 C79 1.1(8)
C77 C78 C79 C80 0.5(8)
C78 C79 C80 C75 -3.0(7)
C78 C79 C80 C81 174.7(5)
C76 C75 C80 C79 3.8(6)
C83 C75 C80 C79 -178.5(4)
C76 C75 C80 C81 -174.2(4)
C83 C75 C80 C81 3.5(5)
C79 C80 C81 C82 -166.4(4)
C75 C80 C81 C82 11.5(5)
C80 C81 C82 C83 -21.5(4)
C76 C75 C83 C82 160.6(4)
C80 C75 C83 C82 -16.8(4)
C76 C75 C83 N51 -79.0(5)
C80 C75 C83 N51 103.7(4)
C81 C82 C83 C75 23.5(4)
C81 C82 C83 N51 -98.3(4)
C84 N51 C83 C75 172.5(3)
C85 N51 C83 C75 47.4(4)
C87 N51 C83 C75 -53.9(4)
C84 N51 C83 C82 -71.4(4)
C85 N51 C83 C82 163.5(3)
C87 N51 C83 C82 62.2(4)
C84 N51 C85 C86 97.6(3)
C83 N51 C85 C86 -136.6(3)
C87 N51 C85 C86 -17.5(3)
N51 C85 C86 C87 17.7(3)
C85 C86 C87 C88 -142.1(3)
C85 C86 C87 N51 -17.6(3)
C84 N51 C87 C88 34.0(4)
C85 N51 C87 C88 142.6(3)
C83 N51 C87 C88 -97.4(4)
C84 N51 C87 C86 -91.2(3)
C85 N51 C87 C86 17.5(3)
C83 N51 C87 C86 137.5(3)
C89 O51 C88 O52 -0.5(6)
C89 O51 C88 C87 -179.8(4)
C86 C87 C88 O52 118.0(5)
N51 C87 C88 O52 8.8(6)
C86 C87 C88 O51 -62.7(4)
N51 C87 C88 O51 -171.8(3)
C88 O51 C89 C92 -64.0(6)
C88 O51 C89 C91 177.6(5)
C88 O51 C89 C90 58.1(6)
C14 C13 B11 C7 28.1(5)
C18 C13 B11 C7 -158.6(3)
C14 C13 B11 C1 148.9(3)
C18 C13 B11 C1 -37.8(4)
C14 C13 B11 C19 -91.4(4)
C18 C13 B11 C19 81.9(4)
C12 C7 B11 C13 36.1(4)
C8 C7 B11 C13 -148.9(3)
C12 C7 B11 C1 -86.7(4)
C8 C7 B11 C1 88.3(3)
C12 C7 B11 C19 154.4(3)
C8 C7 B11 C19 -30.6(4)
C6 C1 B11 C13 -103.7(4)
C2 C1 B11 C13 76.8(4)
C6 C1 B11 C7 18.9(4)
C2 C1 B11 C7 -160.6(3)
C6 C1 B11 C19 137.7(3)
C2 C1 B11 C19 -41.7(4)
C24 C19 B11 C13 -155.6(3)
C20 C19 B11 C13 25.3(4)
C24 C19 B11 C7 83.6(4)
C20 C19 B11 C7 -95.6(4)
C24 C19 B11 C1 -34.5(4)
C20 C19 B11 C1 146.3(3)
C52 C51 B51 C69 -86.2(4)
C56 C51 B51 C69 88.3(4)
C52 C51 B51 C63 34.3(4)
C56 C51 B51 C63 -151.1(3)
C52 C51 B51 C57 150.7(3)
C56 C51 B51 C57 -34.7(4)
C74 C69 B51 C51 -96.5(4)
C70 C69 B51 C51 79.4(4)
C74 C69 B51 C63 142.4(3)
C70 C69 B51 C63 -41.7(4)
C74 C69 B51 C57 27.3(4)
C70 C69 B51 C57 -156.8(3)
C68 C63 B51 C51 -151.8(3)
C64 C63 B51 C51 35.3(4)
C68 C63 B51 C69 -35.2(4)
C64 C63 B51 C69 151.8(3)
C68 C63 B51 C57 85.6(4)
C64 C63 B51 C57 -87.4(4)
C58 C57 B51 C51 -33.4(5)
C62 C57 B51 C51 155.8(3)
C58 C57 B51 C69 -152.0(3)
C62 C57 B51 C69 37.3(4)
C58 C57 B51 C63 88.1(4)
C62 C57 B51 C63 -82.7(4)
